data_4318742
loop_
_publ_author_name
'Diem T. T. Tran'
'Lianne M. C. Beltran'
'Collin M. Kowalchuk'
'Nicholas R. Trefiak'
'Nicholas J. Taylor'
'John F. Corrigan'

_publ_section_title
;
 Ternary Nanoclusters of CuHgS, CuHgSe, and CuInS
;
_journal_name_full 'Inorganic Chemistry'
_journal_page_first 5693
_journal_page_last 5698
_journal_paper_doi 10.1021/ic0110528
_journal_volume 41
_journal_year 2002
_chemical_formula_sum 'C162 H378 Cu20 Hg15 P18 S25'
_chemical_formula_weight 7965.25
_chemical_name_systematic
;
  ?
;
_space_group_IT_number 148
_symmetry_cell_setting rhombohedral
_symmetry_space_group_name_Hall '-R 3'
_symmetry_space_group_name_H-M 'R -3 :H'
_atom_sites_solution_hydrogens geom
_atom_sites_solution_primary direct
_atom_sites_solution_secondary difmap
_audit_creation_method SHELXL-97
_cell_angle_alpha 90.00
_cell_angle_beta 90.00
_cell_angle_gamma 120.00
_cell_formula_units_Z 3
_cell_length_a 23.5814(9)
_cell_length_b 23.5814(9)
_cell_length_c 43.376(2)
_cell_measurement_temperature 200(2)
_cell_volume 20889.1(15)
_computing_cell_refinement 'STOE IPDS CELL SOFTWARE'
_computing_data_collection 'STOE IPDS COLLECT SOFTWARE'
_computing_data_reduction 'STOE IPDS INTEGRATE SOFTWARE'
_computing_molecular_graphics 'Shakal 99'
_computing_structure_refinement 'SHELXL-97 (Sheldrick, 1997)'
_computing_structure_solution 'SHELXS-97 (Sheldrick, 1990)'
_diffrn_ambient_temperature 200(2)
_diffrn_measured_fraction_theta_full 0.999
_diffrn_measured_fraction_theta_max 0.999
_diffrn_measurement_device_type 'STOE IPDS'
_diffrn_measurement_method 'Phi frames'
_diffrn_radiation_monochromator graphite
_diffrn_radiation_source 'fine-focus sealed tube'
_diffrn_radiation_type MoK\a
_diffrn_radiation_wavelength 0.71073
_diffrn_reflns_av_R_equivalents 0.0744
_diffrn_reflns_av_sigmaI/netI 0.1109
_diffrn_reflns_limit_h_max 22
_diffrn_reflns_limit_h_min -22
_diffrn_reflns_limit_k_max 19
_diffrn_reflns_limit_k_min -19
_diffrn_reflns_limit_l_max 41
_diffrn_reflns_limit_l_min -41
_diffrn_reflns_number 8646
_diffrn_reflns_theta_full 20.00
_diffrn_reflns_theta_max 20.00
_diffrn_reflns_theta_min 2.05
_exptl_absorpt_coefficient_mu 10.044
_exptl_absorpt_correction_T_max 0.4651
_exptl_absorpt_correction_T_min 0.2964
_exptl_absorpt_correction_type integration
_exptl_crystal_colour orange
_exptl_crystal_density_diffrn 1.900
_exptl_crystal_density_method 'not measured'
_exptl_crystal_description polyhedron
_exptl_crystal_F_000 11400
_exptl_crystal_size_max 0.16
_exptl_crystal_size_mid 0.10
_exptl_crystal_size_min 0.09
_refine_diff_density_max 1.111
_refine_diff_density_min -1.207
_refine_diff_density_rms 0.188
_refine_ls_extinction_method none
_refine_ls_goodness_of_fit_ref 1.102
_refine_ls_hydrogen_treatment mixed
_refine_ls_matrix_type full
_refine_ls_number_parameters 300
_refine_ls_number_reflns 4339
_refine_ls_number_restraints 442
_refine_ls_restrained_S_all 1.053
_refine_ls_R_factor_all 0.1274
_refine_ls_R_factor_gt 0.0709
_refine_ls_shift/su_max 0.004
_refine_ls_shift/su_mean 0.000
_refine_ls_structure_factor_coef Fsqd
_refine_ls_weighting_details 'calc w=1/[\s^2^(Fo^2^)+(0.0992P)^2^+1198.0978P] where P=(Fo^2^+2Fc^2^)/3'
_refine_ls_weighting_scheme calc
_refine_ls_wR_factor_gt 0.2167
_refine_ls_wR_factor_ref 0.2298
_reflns_number_gt 2586
_reflns_number_total 4339
_reflns_threshold_expression >2sigma(I)
_cod_data_source_file ic0110528_1.cif
_cod_data_source_block for_Complex1
_cod_depositor_comments
;
The following automatic conversions were performed:

'_symmetry_cell_setting' value 'Rhombohedral' changed to
'rhombohedral' according to the built-in table from CIF Core
dictionary named 'cif_core.dic' version 2.4.1 from 2010-06-29.

Automatic conversion script
Id: cif_fix_values 1646 2011-03-28 12:23:43Z adriana 
;
_cod_original_sg_symbol_H-M 'R -3'
_cod_database_code 4318742

loop_
_symmetry_equiv_pos_as_xyz
'x, y, z'
'-y, x-y, z'
'-x+y, -x, z'
'x+2/3, y+1/3, z+1/3'
'-y+2/3, x-y+1/3, z+1/3'
'-x+y+2/3, -x+1/3, z+1/3'
'x+1/3, y+2/3, z+2/3'
'-y+1/3, x-y+2/3, z+2/3'
'-x+y+1/3, -x+2/3, z+2/3'
'-x, -y, -z'
'y, -x+y, -z'
'x-y, x, -z'
'-x+2/3, -y+1/3, -z+1/3'
'y+2/3, -x+y+1/3, -z+1/3'
'x-y+2/3, x+1/3, -z+1/3'
'-x+1/3, -y+2/3, -z+2/3'
'y+1/3, -x+y+2/3, -z+2/3'
'x-y+1/3, x+2/3, -z+2/3'

loop_
_atom_site_label
_atom_site_type_symbol
_atom_site_fract_x
_atom_site_fract_y
_atom_site_fract_z
_atom_site_U_iso_or_equiv
_atom_site_adp_type
_atom_site_occupancy
_atom_site_symmetry_multiplicity
_atom_site_calc_flag
_atom_site_refinement_flags
_atom_site_disorder_assembly
_atom_site_disorder_group
Hg1 Hg 0.27658(6) 0.06025(6) 0.00012(3) 0.0602(5) Uani 1 1 d . . .
Hg2 Hg 0.0000 0.0000 -0.07850(5) 0.0667(7) Uani 1 3 d S . .
Hg3 Hg 0.1073(7) 0.0174(6) 0.0073(3) 0.101(6) Uani 0.17 1 d P . .
Hg4 Hg 0.11041(14) 0.14148(15) -0.04630(7) 0.0833(10) Uani 0.50 1 d P . 1
Hg5 Hg 0.14640(16) 0.03333(13) -0.05094(7) 0.0744(9) Uani 0.50 1 d P . 2
Cu1 Cu 0.23915(19) -0.10733(19) -0.04081(9) 0.0726(12) Uani 1 1 d . . .
Cu2 Cu 0.15751(19) -0.07351(19) -0.02325(10) 0.0765(12) Uani 1 1 d . . .
Cu3 Cu 0.1017(8) 0.0284(8) -0.0014(4) 0.057(6) Uiso 0.33 1 d P . .
Cu4 Cu 0.1970(4) 0.0547(4) -0.06524(19) 0.071(2) Uani 0.50 1 d P . 1
Cu5 Cu 0.1578(4) 0.1926(4) -0.06813(18) 0.070(2) Uani 0.50 1 d P . 2
S1 S 0.2930(4) 0.1169(4) 0.04626(18) 0.064(2) Uani 1 1 d . . .
S2 S 0.2550(4) 0.0036(4) -0.04610(18) 0.061(2) Uani 1 1 d . . .
S3 S 0.0484(10) 0.1214(9) -0.0850(4) 0.057(6) Uiso 0.50 1 d P . 2
S3A S -0.1154(10) -0.0907(10) -0.0802(5) 0.065(7) Uiso 0.50 1 d P . 1
S4 S 0.1884(4) 0.1294(4) -0.0242(2) 0.083(3) Uani 1 1 d . . .
S5 S 0.0000 0.0000 -0.0088(4) 0.080(11) Uani 0.50 3 d SP . .
P1 P 0.2802(4) -0.1252(4) 0.0020(2) 0.069(2) Uani 1 1 d D . .
P2 P 0.2688(5) -0.1259(5) -0.0873(2) 0.085(3) Uani 1 1 d D . .
P4 P 0.2423(10) 0.1287(10) -0.1044(5) 0.080(6) Uiso 0.50 1 d PD . 1
P5 P 0.2212(9) 0.2014(8) -0.1100(4) 0.069(5) Uiso 0.50 1 d PD . 2
C1 C 0.3336(12) -0.1593(13) -0.0073(6) 0.067(9) Uiso 1 1 d D . .
C2 C 0.3619(17) -0.1781(17) 0.0204(7) 0.105(12) Uiso 1 1 d D . .
C3 C 0.3904(18) -0.2223(17) 0.0118(9) 0.105(12) Uiso 1 1 d D . .
C4 C 0.3328(11) -0.0537(10) 0.0264(5) 0.066(9) Uiso 1 1 d D . .
C5 C 0.3950(12) -0.0036(12) 0.0097(6) 0.069(9) Uiso 1 1 d D . .
C6 C 0.4357(16) 0.0523(15) 0.0324(8) 0.104(12) Uiso 1 1 d D . .
C7 C 0.2214(12) -0.1804(11) 0.0307(5) 0.070(9) Uiso 1 1 d D . .
C8 C 0.1864(13) -0.2516(11) 0.0196(6) 0.077(10) Uiso 1 1 d D . .
C9 C 0.1424(15) -0.2986(15) 0.0451(7) 0.085(10) Uiso 1 1 d D . .
C10 C 0.241(4) -0.113(4) -0.1244(6) 0.11(3) Uiso 0.50 1 d PD . 1
C10A C 0.206(3) -0.143(2) -0.1162(14) 0.09(2) Uiso 0.50 1 d PD . 2
C11 C 0.1951(19) -0.0847(18) -0.1211(9) 0.114(13) Uiso 1 1 d D . .
C12 C 0.144(3) -0.096(4) -0.1461(13) 0.09(2) Uiso 0.50 1 d PD . 1
C12A C 0.184(4) -0.054(4) -0.1500(13) 0.12(3) Uiso 0.50 1 d PD . 2
C13 C 0.220(4) -0.2098(12) -0.1021(13) 0.13(3) Uiso 0.50 1 d PD . 1
C13A C 0.2832(19) -0.1948(14) -0.0913(11) 0.050(15) Uiso 0.50 1 d PD . 2
C14 C 0.2238(18) -0.2552(18) -0.0779(9) 0.122(14) Uiso 1 1 d D . .
C15 C 0.229(3) -0.317(2) -0.0802(14) 0.20(2) Uiso 1 1 d D . .
C16 C 0.3477(14) -0.071(2) -0.1052(9) 0.18(2) Uiso 1 1 d D . .
C17 C 0.4011(19) -0.036(2) -0.0810(9) 0.127(15) Uiso 1 1 d D . .
C18 C 0.472(2) 0.009(2) -0.0912(11) 0.165(19) Uiso 1 1 d D . .
C19 C 0.206(5) 0.103(6) -0.1428(14) 0.24(6) Uiso 0.50 1 d PD . 1
C20 C 0.150(5) 0.118(5) -0.1386(18) 0.11(3) Uiso 0.50 1 d PD . 1
C21 C 0.127(5) 0.065(4) -0.164(3) 0.14(3) Uiso 0.50 1 d PD . 1
C22 C 0.311(3) 0.142(4) -0.1292(16) 0.12(3) Uiso 0.50 1 d PD . 1
C23 C 0.344(4) 0.102(4) -0.1218(19) 0.12(3) Uiso 0.50 1 d PD . 1
C24 C 0.407(3) 0.107(4) -0.1345(18) 0.12(3) Uiso 0.50 1 d PD . 1
C25 C 0.270(3) 0.2145(14) -0.0965(12) 0.065(17) Uiso 0.50 1 d PD . 1
C26 C 0.288(3) 0.266(3) -0.1217(14) 0.09(2) Uiso 0.50 1 d PD . 1
C27 C 0.314(6) 0.326(4) -0.100(3) 0.13(6) Uiso 0.50 1 d PD . 1
C28 C 0.177(3) 0.156(2) -0.1443(10) 0.07(2) Uiso 0.50 1 d PD . 2
C29 C 0.138(2) 0.081(2) -0.1444(13) 0.051(16) Uiso 0.50 1 d PD . 2
C30 C 0.102(4) 0.066(4) -0.1755(14) 0.10(3) Uiso 0.50 1 d PD . 2
C31 C 0.259(4) 0.2829(19) -0.1275(17) 0.12(3) Uiso 0.50 1 d PD . 2
C32 C 0.318(5) 0.335(4) -0.109(3) 0.13(6) Uiso 0.50 1 d PD . 2
C33 C 0.363(4) 0.408(4) -0.1173(19) 0.13(3) Uiso 0.50 1 d PD . 2
C34 C 0.278(3) 0.171(4) -0.1027(17) 0.09(2) Uiso 0.50 1 d PD . 2
C35 C 0.330(5) 0.188(6) -0.128(2) 0.22(6) Uiso 0.50 1 d PD . 2
C36 C 0.356(3) 0.144(3) -0.1167(14) 0.068(19) Uiso 0.50 1 d PD . 2

loop_
_atom_site_aniso_label
_atom_site_aniso_U_11
_atom_site_aniso_U_22
_atom_site_aniso_U_33
_atom_site_aniso_U_23
_atom_site_aniso_U_13
_atom_site_aniso_U_12
Hg1 0.0522(8) 0.0528(8) 0.0754(10) -0.0027(7) 0.0000(7) 0.0261(7)
Hg2 0.0675(10) 0.0675(10) 0.0652(16) 0.000 0.000 0.0338(5)
Hg3 0.131(11) 0.113(10) 0.105(10) 0.046(7) -0.010(7) 0.096(9)
Hg4 0.078(2) 0.107(2) 0.076(2) -0.0116(19) -0.0094(17) 0.0547(19)
Hg5 0.084(2) 0.0639(19) 0.066(2) -0.0047(15) -0.0028(17) 0.0299(17)
Cu1 0.080(3) 0.084(3) 0.072(3) -0.014(2) -0.005(2) 0.055(2)
Cu2 0.071(3) 0.073(3) 0.089(3) -0.007(2) 0.006(2) 0.038(2)
Cu4 0.065(6) 0.078(6) 0.078(6) 0.008(5) 0.021(5) 0.041(5)
Cu5 0.064(5) 0.058(5) 0.074(6) 0.012(4) 0.011(4) 0.021(4)
S1 0.067(5) 0.069(6) 0.060(6) -0.002(4) -0.008(4) 0.038(5)
S2 0.059(5) 0.064(5) 0.062(6) -0.002(4) 0.006(4) 0.031(4)
S4 0.058(6) 0.089(7) 0.094(7) -0.030(5) 0.002(5) 0.030(5)
S5 0.117(14) 0.117(14) 0.01(3) 0.000 0.000 0.059(7)
P1 0.073(6) 0.062(6) 0.080(6) -0.002(5) -0.004(5) 0.040(5)
P2 0.090(7) 0.101(8) 0.081(7) -0.009(6) 0.008(6) 0.061(6)

loop_
_atom_type_symbol
_atom_type_description
_atom_type_scat_dispersion_real
_atom_type_scat_dispersion_imag
_atom_type_scat_source
C C 0.0033 0.0016 'International Tables Vol C Tables 4.2.6.8 and 6.1.1.4'
H H 0.0000 0.0000 'International Tables Vol C Tables 4.2.6.8 and 6.1.1.4'
P P 0.1023 0.0942 'International Tables Vol C Tables 4.2.6.8 and 6.1.1.4'
Cu Cu 0.3201 1.2651 'International Tables Vol C Tables 4.2.6.8 and 6.1.1.4'
S S 0.1246 0.1234 'International Tables Vol C Tables 4.2.6.8 and 6.1.1.4'
Hg Hg -2.3894 9.2266 'International Tables Vol C Tables 4.2.6.8 and 6.1.1.4'

loop_
_geom_angle_atom_site_label_1
_geom_angle_atom_site_label_2
_geom_angle_atom_site_label_3
_geom_angle
_geom_angle_site_symmetry_1
_geom_angle_site_symmetry_3
_geom_angle_publ_flag
S2 Hg1 S1 177.0(3) . . ?
S2 Hg1 Cu2 129.8(2) . 12 ?
S1 Hg1 Cu2 47.7(2) . 12 ?
S2 Hg1 Cu2 47.1(2) . . ?
S1 Hg1 Cu2 131.1(2) . . ?
Cu2 Hg1 Cu2 111.90(14) 12 . ?
S3A Hg2 S3A 119.91(5) 3 . ?
S3A Hg2 S3A 119.91(5) 3 2 ?
S3A Hg2 S3A 119.91(5) . 2 ?
S3A Hg2 S3 108.1(6) 3 2 ?
S3A Hg2 S3 12.4(6) . 2 ?
S3A Hg2 S3 131.0(6) 2 2 ?
S3A Hg2 S3 12.4(6) 3 . ?
S3A Hg2 S3 131.0(6) . . ?
S3A Hg2 S3 108.1(6) 2 . ?
S3 Hg2 S3 118.78(17) 2 . ?
S3A Hg2 S3 131.0(6) 3 3 ?
S3A Hg2 S3 108.1(6) . 3 ?
S3A Hg2 S3 12.4(6) 2 3 ?
S3 Hg2 S3 118.78(17) 2 3 ?
S3 Hg2 S3 118.78(16) . 3 ?
S3A Hg2 S5 91.7(5) 3 . ?
S3A Hg2 S5 91.7(5) . . ?
S3A Hg2 S5 91.7(5) 2 . ?
S3 Hg2 S5 96.4(4) 2 . ?
S3 Hg2 S5 96.4(4) . . ?
S3 Hg2 S5 96.4(4) 3 . ?
S3A Hg2 Hg4 43.9(5) 3 . ?
S3A Hg2 Hg4 147.5(5) . . ?
S3A Hg2 Hg4 85.1(5) 2 . ?
S3 Hg2 Hg4 141.5(4) 2 . ?
S3 Hg2 Hg4 39.3(4) . . ?
S3 Hg2 Hg4 97.6(5) 3 . ?
S5 Hg2 Hg4 65.30(6) . . ?
S3A Hg2 Hg4 85.1(5) 3 2 ?
S3A Hg2 Hg4 43.9(5) . 2 ?
S3A Hg2 Hg4 147.5(5) 2 2 ?
S3 Hg2 Hg4 39.3(4) 2 2 ?
S3 Hg2 Hg4 97.6(5) . 2 ?
S3 Hg2 Hg4 141.5(4) 3 2 ?
S5 Hg2 Hg4 65.30(6) . 2 ?
Hg4 Hg2 Hg4 103.77(7) . 2 ?
S3A Hg2 Hg4 147.5(5) 3 3 ?
S3A Hg2 Hg4 85.1(5) . 3 ?
S3A Hg2 Hg4 43.9(5) 2 3 ?
S3 Hg2 Hg4 97.6(5) 2 3 ?
S3 Hg2 Hg4 141.5(4) . 3 ?
S3 Hg2 Hg4 39.3(4) 3 3 ?
S5 Hg2 Hg4 65.30(6) . 3 ?
Hg4 Hg2 Hg4 103.77(7) . 3 ?
Hg4 Hg2 Hg4 103.77(7) 2 3 ?
S3A Hg2 Hg5 32.8(5) 3 2 ?
S3A Hg2 Hg5 95.9(5) . 2 ?
S3A Hg2 Hg5 140.3(5) 2 2 ?
S3 Hg2 Hg5 86.8(5) 2 2 ?
S3 Hg2 Hg5 44.6(5) . 2 ?
S3 Hg2 Hg5 152.5(5) 3 2 ?
S5 Hg2 Hg5 69.12(6) . 2 ?
Hg4 Hg2 Hg5 55.45(7) . 2 ?
Hg4 Hg2 Hg5 54.58(7) 2 2 ?
Hg4 Hg2 Hg5 134.42(10) 3 2 ?
S3A Hg2 Hg5 95.9(5) 3 . ?
S3A Hg2 Hg5 140.3(5) . . ?
S3A Hg2 Hg5 32.8(5) 2 . ?
S3 Hg2 Hg5 152.5(5) 2 . ?
S3 Hg2 Hg5 86.8(5) . . ?
S3 Hg2 Hg5 44.6(5) 3 . ?
S5 Hg2 Hg5 69.12(6) . . ?
Hg4 Hg2 Hg5 54.58(7) . . ?
Hg4 Hg2 Hg5 134.42(10) 2 . ?
Hg4 Hg2 Hg5 55.45(7) 3 . ?
Hg5 Hg2 Hg5 108.03(7) 2 . ?
Cu3 Hg3 Hg4 142(3) . 11 ?
Cu3 Hg3 Cu3 96(3) . 11 ?
Hg4 Hg3 Cu3 113.1(7) 11 11 ?
Cu3 Hg3 S4 151(3) . 11 ?
Hg4 Hg3 S4 65.1(4) 11 11 ?
Cu3 Hg3 S4 69.7(6) 11 11 ?
Cu3 Hg3 S5 65(3) . 10 ?
Hg4 Hg3 S5 110.2(8) 11 10 ?
Cu3 Hg3 S5 58.7(7) 11 10 ?
S4 Hg3 S5 121.0(7) 11 10 ?
Cu3 Hg3 Hg3 92(3) . 11 ?
Hg4 Hg3 Hg3 120.0(8) 11 11 ?
Cu3 Hg3 Hg3 8.0(6) 11 11 ?
S4 Hg3 Hg3 71.4(6) 11 11 ?
S5 Hg3 Hg3 61.61(15) 10 11 ?
Cu3 Hg3 Hg3 33(3) . 12 ?
Hg4 Hg3 Hg3 109.6(9) 11 12 ?
Cu3 Hg3 Hg3 114.9(7) 11 12 ?
S4 Hg3 Hg3 174.5(9) 11 12 ?
S5 Hg3 Hg3 61.61(15) 10 12 ?
Hg3 Hg3 Hg3 113.5(5) 11 12 ?
Cu3 Hg3 S5 51(3) . . ?
Hg4 Hg3 S5 128.1(8) 11 . ?
Cu3 Hg3 S5 57.5(7) 11 . ?
S4 Hg3 S5 126.5(6) 11 . ?
S5 Hg3 S5 18.1(9) 10 . ?
Hg3 Hg3 S5 57.55(17) 11 . ?
Hg3 Hg3 S5 57.55(17) 12 . ?
Cu3 Hg3 Cu3 42(3) . 12 ?
Hg4 Hg3 Cu3 104.0(5) 11 12 ?
Cu3 Hg3 Cu3 109.6(11) 11 12 ?
S4 Hg3 Cu3 166.1(8) 11 12 ?
S5 Hg3 Cu3 52.9(5) 10 12 ?
Hg3 Hg3 Cu3 109.9(4) 11 12 ?
Hg3 Hg3 Cu3 11.8(4) 12 12 ?
S5 Hg3 Cu3 52.4(5) . 12 ?
Cu3 Hg3 Hg5 52(3) . . ?
Hg4 Hg3 Hg5 139.8(7) 11 . ?
Cu3 Hg3 Hg5 95.8(6) 11 . ?
S4 Hg3 Hg5 102.9(5) 11 . ?
S5 Hg3 Hg5 108.6(7) 10 . ?
Hg3 Hg3 Hg5 87.8(8) 11 . ?
Hg3 Hg3 Hg5 80.1(6) 12 . ?
S5 Hg3 Hg5 90.6(6) . . ?
Cu3 Hg3 Hg5 91.0(6) 12 . ?
Cu3 Hg3 S4 51(3) . . ?
Hg4 Hg3 S4 104.9(6) 11 . ?
Cu3 Hg3 S4 141.9(7) 11 . ?
S4 Hg3 S4 127.7(6) 11 . ?
S5 Hg3 S4 110.8(5) 10 . ?
Hg3 Hg3 S4 134.5(9) 11 . ?
Hg3 Hg3 S4 50.9(4) 12 . ?
S5 Hg3 S4 100.7(5) . . ?
Cu3 Hg3 S4 61.8(5) 12 . ?
Hg5 Hg3 S4 50.2(3) . . ?
Cu3 Hg3 Cu2 88(3) . 12 ?
Hg4 Hg3 Cu2 61.7(4) 11 12 ?
Cu3 Hg3 Cu2 174.7(7) 11 12 ?
S4 Hg3 Cu2 107.5(5) 11 12 ?
S5 Hg3 Cu2 121.2(5) 10 12 ?
Hg3 Hg3 Cu2 176.5(8) 11 12 ?
Hg3 Hg3 Cu2 67.7(5) 12 12 ?
S5 Hg3 Cu2 124.4(4) . 12 ?
Cu3 Hg3 Cu2 72.0(5) 12 12 ?
Hg5 Hg3 Cu2 89.3(4) . 12 ?
S4 Hg3 Cu2 43.4(3) . 12 ?
Hg3 Hg4 S4 66.2(4) 12 . ?
Hg3 Hg4 Cu3 7.9(7) 12 12 ?
S4 Hg4 Cu3 74.0(5) . 12 ?
Hg3 Hg4 S3A 117.8(7) 12 3 ?
S4 Hg4 S3A 155.4(6) . 3 ?
Cu3 Hg4 S3A 111.5(7) 12 3 ?
Hg3 Hg4 Cu2 83.7(4) 12 2 ?
S4 Hg4 Cu2 121.8(3) . 2 ?
Cu3 Hg4 Cu2 77.7(4) 12 2 ?
S3A Hg4 Cu2 82.6(5) 3 2 ?
Hg3 Hg4 Cu3 35.4(5) 12 . ?
S4 Hg4 Cu3 49.1(4) . . ?
Cu3 Hg4 Cu3 41.6(5) 12 . ?
S3A Hg4 Cu3 118.5(6) 3 . ?
Cu2 Hg4 Cu3 119.1(3) 2 . ?
Hg3 Hg4 Hg2 92.6(4) 12 . ?
S4 Hg4 Hg2 109.6(2) . . ?
Cu3 Hg4 Hg2 91.2(4) 12 . ?
S3A Hg4 Hg2 47.9(5) 3 . ?
Cu2 Hg4 Hg2 120.95(12) 2 . ?
Cu3 Hg4 Hg2 74.4(3) . . ?
S4 Hg5 S3 155.0(5) . 3 ?
S4 Hg5 Cu3 63.2(5) . . ?
S3 Hg5 Cu3 113.6(6) 3 . ?
S4 Hg5 Hg3 66.7(4) . . ?
S3 Hg5 Hg3 114.8(6) 3 . ?
Cu3 Hg5 Hg3 9.8(5) . . ?
S4 Hg5 Cu2 117.7(3) . . ?
S3 Hg5 Cu2 84.1(5) 3 . ?
Cu3 Hg5 Cu2 79.3(4) . . ?
Hg3 Hg5 Cu2 70.1(3) . . ?
S4 Hg5 S2 101.5(3) . . ?
S3 Hg5 S2 102.6(5) 3 . ?
Cu3 Hg5 S2 109.7(4) . . ?
Hg3 Hg5 S2 100.3(3) . . ?
Cu2 Hg5 S2 46.33(17) . . ?
S4 Hg5 Hg3 42.9(3) . 12 ?
S3 Hg5 Hg3 118.0(5) 3 12 ?
Cu3 Hg5 Hg3 38.0(6) . 12 ?
Hg3 Hg5 Hg3 47.1(3) . 12 ?
Cu2 Hg5 Hg3 117.2(3) . 12 ?
S2 Hg5 Hg3 135.3(3) . 12 ?
S4 Hg5 Hg2 107.4(2) . . ?
S3 Hg5 Hg2 48.4(4) 3 . ?
Cu3 Hg5 Hg2 86.1(4) . . ?
Hg3 Hg5 Hg2 93.6(3) . . ?
Cu2 Hg5 Hg2 118.06(12) . . ?
S2 Hg5 Hg2 150.96(17) . . ?
Hg3 Hg5 Hg2 71.7(2) 12 . ?
P1 Cu1 P2 120.3(4) . . ?
P1 Cu1 S2 115.4(3) . . ?
P2 Cu1 S2 103.1(3) . . ?
P1 Cu1 S1 115.0(3) . 11 ?
P2 Cu1 S1 99.1(3) . 11 ?
S2 Cu1 S1 101.1(3) . 11 ?
P1 Cu1 Cu2 106.1(3) . . ?
P2 Cu1 Cu2 133.5(3) . . ?
S2 Cu1 Cu2 55.3(2) . . ?
S1 Cu1 Cu2 55.0(2) 11 . ?
S4 Cu2 S2 121.7(4) 11 . ?
S4 Cu2 S1 123.5(3) 11 11 ?
S2 Cu2 S1 111.1(3) . 11 ?
S4 Cu2 Cu1 130.7(3) 11 . ?
S2 Cu2 Cu1 60.6(2) . . ?
S1 Cu2 Cu1 61.9(2) 11 . ?
S4 Cu2 Hg4 91.4(3) 11 3 ?
S2 Cu2 Hg4 124.6(3) . 3 ?
S1 Cu2 Hg4 73.0(2) 11 3 ?
Cu1 Cu2 Hg4 130.01(19) . 3 ?
S4 Cu2 Hg5 94.9(2) 11 . ?
S2 Cu2 Hg5 68.3(2) . . ?
S1 Cu2 Hg5 123.5(3) 11 . ?
Cu1 Cu2 Hg5 123.82(19) . . ?
Hg4 Cu2 Hg5 65.52(12) 3 . ?
S4 Cu2 Hg1 76.0(3) 11 11 ?
S2 Cu2 Hg1 151.7(2) . 11 ?
S1 Cu2 Hg1 47.5(2) 11 11 ?
Cu1 Cu2 Hg1 91.20(15) . 11 ?
Hg4 Cu2 Hg1 72.07(11) 3 11 ?
Hg5 Cu2 Hg1 136.36(15) . 11 ?
S4 Cu2 Hg1 74.7(3) 11 . ?
S2 Cu2 Hg1 47.0(2) . . ?
S1 Cu2 Hg1 150.5(2) 11 . ?
Cu1 Cu2 Hg1 88.56(14) . . ?
Hg4 Cu2 Hg1 133.74(15) 3 . ?
Hg5 Cu2 Hg1 71.89(10) . . ?
Hg1 Cu2 Hg1 140.74(15) 11 . ?
S4 Cu2 Hg3 56.9(3) 11 11 ?
S2 Cu2 Hg3 138.1(3) . 11 ?
S1 Cu2 Hg3 96.0(3) 11 11 ?
Cu1 Cu2 Hg3 157.5(3) . 11 ?
Hg4 Cu2 Hg3 34.6(2) 3 11 ?
Hg5 Cu2 Hg3 70.2(3) . 11 ?
Hg1 Cu2 Hg3 69.2(2) 11 11 ?
Hg1 Cu2 Hg3 113.5(2) . 11 ?
S4 Cu2 Hg3 44.1(3) 11 . ?
S2 Cu2 Hg3 101.8(3) . . ?
S1 Cu2 Hg3 140.5(4) 11 . ?
Cu1 Cu2 Hg3 157.5(3) . . ?
Hg4 Cu2 Hg3 70.6(3) 3 . ?
Hg5 Cu2 Hg3 51.0(2) . . ?
Hg1 Cu2 Hg3 105.6(3) 11 . ?
Hg1 Cu2 Hg3 69.0(3) . . ?
Hg3 Cu2 Hg3 44.6(4) 11 . ?
Hg3 Cu3 Hg3 139(3) . 12 ?
Hg3 Cu3 Cu3 129(4) . 12 ?
Hg3 Cu3 Cu3 13.7(5) 12 12 ?
Hg3 Cu3 Cu3 70(3) . 11 ?
Hg3 Cu3 Cu3 128.9(7) 12 11 ?
Cu3 Cu3 Cu3 119.69(18) 12 11 ?
Hg3 Cu3 S5 119(3) . . ?
Hg3 Cu3 S5 68.1(7) 12 . ?
Cu3 Cu3 S5 60.96(14) 12 . ?
Cu3 Cu3 S5 60.96(14) 11 . ?
Hg3 Cu3 S5 103(3) . 10 ?
Hg3 Cu3 S5 71.0(7) 12 10 ?
Cu3 Cu3 S5 59.98(16) 12 10 ?
Cu3 Cu3 S5 59.98(16) 11 10 ?
S5 Cu3 S5 20.1(10) . 10 ?
Hg3 Cu3 Hg4 30(3) . 11 ?
Hg3 Cu3 Hg4 109.6(6) 12 11 ?
Cu3 Cu3 Hg4 102.6(11) 12 11 ?
Cu3 Cu3 Hg4 94.0(10) 11 11 ?
S5 Cu3 Hg4 121.6(9) . 11 ?
S5 Cu3 Hg4 101.5(8) 10 11 ?
Hg3 Cu3 Hg5 118(3) . . ?
Hg3 Cu3 Hg5 95.9(8) 12 . ?
Cu3 Cu3 Hg5 108.8(11) 12 . ?
Cu3 Cu3 Hg5 101.3(10) 11 . ?
S5 Cu3 Hg5 106.1(8) . . ?
S5 Cu3 Hg5 126.2(9) 10 . ?
Hg4 Cu3 Hg5 131.3(8) 11 . ?
Hg3 Cu3 S4 119(3) . . ?
Hg3 Cu3 S4 59.1(6) 12 . ?
Cu3 Cu3 S4 71.6(8) 12 . ?
Cu3 Cu3 S4 157.9(12) 11 . ?
S5 Cu3 S4 120.0(8) . . ?
S5 Cu3 S4 129.5(8) 10 . ?
Hg4 Cu3 S4 102.2(7) 11 . ?
Hg5 Cu3 S4 56.7(4) . . ?
Hg3 Cu3 Hg3 77(3) . 11 ?
Hg3 Cu3 Hg3 127.8(11) 12 11 ?
Cu3 Cu3 Hg3 120.6(7) 12 11 ?
Cu3 Cu3 Hg3 9.1(7) 11 11 ?
S5 Cu3 Hg3 60.0(7) . 11 ?
S5 Cu3 Hg3 62.6(7) 10 11 ?
Hg4 Cu3 Hg3 102.2(7) 11 11 ?
Hg5 Cu3 Hg3 92.7(5) . 11 ?
S4 Cu3 Hg3 149.1(7) . 11 ?
Hg3 Cu3 S4 23(3) . 11 ?
Hg3 Cu3 S4 161.8(8) 12 11 ?
Cu3 Cu3 S4 152.3(12) 12 11 ?
Cu3 Cu3 S4 59.3(8) 11 11 ?
S5 Cu3 S4 118.6(7) . 11 ?
S5 Cu3 S4 109.3(7) 10 11 ?
Hg4 Cu3 S4 52.2(4) 11 11 ?
Hg5 Cu3 S4 98.0(6) . 11 ?
S4 Cu3 S4 120.5(7) . 11 ?
Hg3 Cu3 S4 63.2(5) 11 11 ?
Hg3 Cu3 Hg4 160(3) . . ?
Hg3 Cu3 Hg4 31.5(5) 12 . ?
Cu3 Cu3 Hg4 44.4(7) 12 . ?
Cu3 Cu3 Hg4 129.8(8) 11 . ?
S5 Cu3 Hg4 76.7(6) . . ?
S5 Cu3 Hg4 89.0(6) 10 . ?
Hg4 Cu3 Hg4 132.6(7) 11 . ?
Hg5 Cu3 Hg4 64.5(4) . . ?
S4 Cu3 Hg4 43.4(3) . . ?
Hg3 Cu3 Hg4 123.2(7) 11 . ?
S4 Cu3 Hg4 160.4(7) 11 . ?
P4 Cu4 S3A 108.0(8) . 2 ?
P4 Cu4 S2 118.6(6) . . ?
S3A Cu4 S2 110.3(6) 2 . ?
P4 Cu4 S4 99.1(6) . . ?
S3A Cu4 S4 108.6(6) 2 . ?
S2 Cu4 S4 111.5(4) . . ?
P5 Cu5 S3 104.4(7) . . ?
P5 Cu5 S1 116.0(5) . 12 ?
S3 Cu5 S1 114.6(6) . 12 ?
P5 Cu5 S4 105.4(6) . . ?
S3 Cu5 S4 108.6(5) . . ?
S1 Cu5 S4 107.4(4) 12 . ?
P5 Cu5 Hg3 143.5(6) . 12 ?
S3 Cu5 Hg3 77.6(6) . 12 ?
S1 Cu5 Hg3 94.6(4) 12 12 ?
S4 Cu5 Hg3 43.2(3) . 12 ?
Hg1 S1 Cu2 84.8(3) . 12 ?
Hg1 S1 Cu5 93.6(3) . 11 ?
Cu2 S1 Cu5 86.1(3) 12 11 ?
Hg1 S1 Cu1 114.9(3) . 12 ?
Cu2 S1 Cu1 63.1(2) 12 12 ?
Cu5 S1 Cu1 134.0(4) 11 12 ?
Hg1 S2 Cu2 85.9(3) . . ?
Hg1 S2 Cu4 91.4(3) . . ?
Cu2 S2 Cu4 87.1(3) . . ?
Hg1 S2 Cu1 113.9(3) . . ?
Cu2 S2 Cu1 64.1(2) . . ?
Cu4 S2 Cu1 138.6(4) . . ?
Hg1 S2 Hg5 83.8(2) . . ?
Cu2 S2 Hg5 65.4(2) . . ?
Cu4 S2 Hg5 22.7(2) . . ?
Cu1 S2 Hg5 124.4(3) . . ?
Hg5 S3 Cu5 114.8(8) 2 . ?
Hg5 S3 Hg2 87.0(6) 2 . ?
Cu5 S3 Hg2 118.9(8) . . ?
Hg4 S3A Cu4 117.3(9) 2 3 ?
Hg4 S3A Hg2 88.1(7) 2 . ?
Cu4 S3A Hg2 120.3(9) 3 . ?
Hg4 S4 Hg3 48.6(4) . 12 ?
Hg4 S4 Cu2 129.7(4) . 12 ?
Hg3 S4 Cu2 91.6(5) 12 12 ?
Hg4 S4 Hg5 86.1(3) . . ?
Hg3 S4 Hg5 92.9(5) 12 . ?
Cu2 S4 Hg5 131.9(5) 12 . ?
Hg4 S4 Cu3 87.5(5) . . ?
Hg3 S4 Cu3 51.2(6) 12 . ?
Cu2 S4 Cu3 87.1(5) 12 . ?
Hg5 S4 Cu3 60.1(4) . . ?
Hg4 S4 Cu4 98.2(4) . . ?
Hg3 S4 Cu4 119.6(5) 12 . ?
Cu2 S4 Cu4 131.2(5) 12 . ?
Hg5 S4 Cu4 27.9(2) . . ?
Cu3 S4 Cu4 85.8(5) . . ?
Hg4 S4 Cu3 53.7(4) . 12 ?
Hg3 S4 Cu3 5.2(6) 12 12 ?
Cu2 S4 Cu3 86.7(5) 12 12 ?
Hg5 S4 Cu3 94.8(5) . 12 ?
Cu3 S4 Cu3 49.1(6) . 12 ?
Cu4 S4 Cu3 122.1(5) . 12 ?
Hg4 S4 Cu5 33.3(2) . . ?
Hg3 S4 Cu5 80.2(5) 12 . ?
Cu2 S4 Cu5 133.0(4) 12 . ?
Hg5 S4 Cu5 94.8(4) . . ?
Cu3 S4 Cu5 119.6(5) . . ?
Cu4 S4 Cu5 91.3(4) . . ?
Cu3 S4 Cu5 84.9(5) 12 . ?
Hg4 S4 Hg3 96.6(4) . . ?
Hg3 S4 Hg3 57.7(5) 12 . ?
Cu2 S4 Hg3 79.7(4) 12 . ?
Hg5 S4 Hg3 63.1(4) . . ?
Cu3 S4 Hg3 9.4(5) . . ?
Cu4 S4 Hg3 86.6(4) . . ?
Cu3 S4 Hg3 55.0(4) 12 . ?
Cu5 S4 Hg3 129.0(4) . . ?
S5 S5 Cu3 81.5(7) 10 2 ?
S5 S5 Cu3 81.5(7) 10 . ?
Cu3 S5 Cu3 117.9(3) 2 . ?
S5 S5 Cu3 81.5(7) 10 3 ?
Cu3 S5 Cu3 117.9(3) 2 3 ?
Cu3 S5 Cu3 117.9(3) . 3 ?
S5 S5 Cu3 78.4(7) 10 12 ?
Cu3 S5 Cu3 59.06(11) 2 12 ?
Cu3 S5 Cu3 59.06(11) . 12 ?
Cu3 S5 Cu3 159.9(10) 3 12 ?
S5 S5 Cu3 78.4(7) 10 10 ?
Cu3 S5 Cu3 59.06(11) 2 10 ?
Cu3 S5 Cu3 159.9(10) . 10 ?
Cu3 S5 Cu3 59.06(11) 3 10 ?
Cu3 S5 Cu3 116.0(4) 12 10 ?
S5 S5 Cu3 78.4(7) 10 11 ?
Cu3 S5 Cu3 159.9(10) 2 11 ?
Cu3 S5 Cu3 59.06(11) . 11 ?
Cu3 S5 Cu3 59.06(11) 3 11 ?
Cu3 S5 Cu3 116.0(4) 12 11 ?
Cu3 S5 Cu3 116.0(4) 10 11 ?
S5 S5 Hg3 88.4(6) 10 12 ?
Cu3 S5 Hg3 67.1(6) 2 12 ?
Cu3 S5 Hg3 53.1(6) . 12 ?
Cu3 S5 Hg3 167.7(11) 3 12 ?
Cu3 S5 Hg3 12.2(5) 12 12 ?
Cu3 S5 Hg3 125.8(6) 10 12 ?
Cu3 S5 Hg3 112.1(7) 11 12 ?
S5 S5 Hg3 88.4(6) 10 10 ?
Cu3 S5 Hg3 53.1(6) 2 10 ?
Cu3 S5 Hg3 167.7(11) . 10 ?
Cu3 S5 Hg3 67.1(6) 3 10 ?
Cu3 S5 Hg3 112.1(7) 12 10 ?
Cu3 S5 Hg3 12.2(5) 10 10 ?
Cu3 S5 Hg3 125.8(6) 11 10 ?
Hg3 S5 Hg3 119.92(6) 12 10 ?
S5 S5 Hg3 88.4(6) 10 11 ?
Cu3 S5 Hg3 167.7(11) 2 11 ?
Cu3 S5 Hg3 67.1(6) . 11 ?
Cu3 S5 Hg3 53.1(6) 3 11 ?
Cu3 S5 Hg3 125.8(6) 12 11 ?
Cu3 S5 Hg3 112.1(7) 10 11 ?
Cu3 S5 Hg3 12.2(5) 11 11 ?
Hg3 S5 Hg3 119.92(6) 12 11 ?
Hg3 S5 Hg3 119.92(6) 10 11 ?
S5 S5 Hg3 73.5(5) 10 . ?
Cu3 S5 Hg3 122.0(7) 2 . ?
Cu3 S5 Hg3 10.5(6) . . ?
Cu3 S5 Hg3 109.1(7) 3 . ?
Cu3 S5 Hg3 64.9(7) 12 . ?
Cu3 S5 Hg3 151.0(11) 10 . ?
Cu3 S5 Hg3 51.5(6) 11 . ?
Hg3 S5 Hg3 60.84(18) 12 . ?
Hg3 S5 Hg3 161.9(9) 10 . ?
Hg3 S5 Hg3 60.84(18) 11 . ?
S5 S5 Hg3 73.5(5) 10 2 ?
Cu3 S5 Hg3 10.5(6) 2 2 ?
Cu3 S5 Hg3 109.1(7) . 2 ?
Cu3 S5 Hg3 122.0(7) 3 2 ?
Cu3 S5 Hg3 51.5(6) 12 2 ?
Cu3 S5 Hg3 64.9(7) 10 2 ?
Cu3 S5 Hg3 151.0(11) 11 2 ?
Hg3 S5 Hg3 60.84(18) 12 2 ?
Hg3 S5 Hg3 60.84(17) 10 2 ?
Hg3 S5 Hg3 161.9(9) 11 2 ?
Hg3 S5 Hg3 112.3(5) . 2 ?
C7 P1 C4 100.6(12) . . ?
C7 P1 C1 106.2(13) . . ?
C4 P1 C1 103.3(13) . . ?
C7 P1 Cu1 116.9(10) . . ?
C4 P1 Cu1 117.5(10) . . ?
C1 P1 Cu1 110.7(9) . . ?
C10 P2 C13A 108(2) . . ?
C10 P2 C16 80(3) . . ?
C13A P2 C16 91(2) . . ?
C10 P2 C10A 27(3) . . ?
C13A P2 C10A 103(2) . . ?
C16 P2 C10A 107(3) . . ?
C10 P2 C13 78(3) . . ?
C13A P2 C13 46(3) . . ?
C16 P2 C13 119(3) . . ?
C10A P2 C13 62(2) . . ?
C10 P2 Cu1 125.8(13) . . ?
C13A P2 Cu1 118.1(15) . . ?
C16 P2 Cu1 123.1(15) . . ?
C10A P2 Cu1 111(2) . . ?
C13 P2 Cu1 116(2) . . ?
C25 P4 C19 113(5) . . ?
C25 P4 C22 97(3) . . ?
C19 P4 C22 76(4) . . ?
C25 P4 Cu4 118.7(19) . . ?
C19 P4 Cu4 117(5) . . ?
C22 P4 Cu4 127(3) . . ?
C28 P5 C34 103(3) . . ?
C28 P5 C31 97(3) . . ?
C34 P5 C31 114(4) . . ?
C28 P5 Cu5 116(2) . . ?
C34 P5 Cu5 113(2) . . ?
C31 P5 Cu5 112(3) . . ?
C2 C1 P1 116.2(18) . . ?
C3 C2 C1 114(2) . . ?
C5 C4 P1 112.5(17) . . ?
C4 C5 C6 108(2) . . ?
C8 C7 P1 111.5(16) . . ?
C7 C8 C9 111(2) . . ?
C11 C10 P2 113(2) . . ?
C11 C10A P2 112(2) . . ?
C10 C11 C10A 32(3) . . ?
C10 C11 C12A 117(4) . . ?
C10A C11 C12A 133(5) . . ?
C10 C11 C12 121(4) . . ?
C10A C11 C12 113(4) . . ?
C12A C11 C12 38(4) . . ?
C14 C13 P2 107(2) . . ?
C14 C13A P2 108(2) . . ?
C13A C14 C13 55(3) . . ?
C13A C14 C15 113(3) . . ?
C13 C14 C15 133(4) . . ?
C17 C16 P2 111(3) . . ?
C18 C17 C16 120(3) . . ?
C20 C19 P4 97(5) . . ?
C20 C19 C21 53(3) . . ?
P4 C19 C21 143(6) . . ?
C19 C20 C21 74(6) . . ?
C20 C21 C19 53(3) . . ?
C23 C22 P4 117(4) . . ?
C24 C23 C22 131(6) . . ?
C26 C25 P4 124(4) . . ?
C25 C26 C27 97(6) . . ?
C29 C28 P5 121(4) . . ?
C28 C29 C30 102(4) . . ?
C32 C31 P5 114(5) . . ?
C31 C32 C33 129(8) . . ?
C35 C34 P5 115(4) . . ?
C36 C35 C34 98(4) . . ?

loop_
_geom_bond_atom_site_label_1
_geom_bond_atom_site_label_2
_geom_bond_distance
_geom_bond_site_symmetry_2
_geom_bond_publ_flag
Hg1 S2 2.321(8) . ?
Hg1 S1 2.329(8) . ?
Hg1 Cu2 3.144(4) 12 ?
Hg1 Cu2 3.163(4) . ?
Hg2 S3A 2.483(19) 3 ?
Hg2 S3A 2.483(19) . ?
Hg2 S3A 2.483(19) 2 ?
Hg2 S3 2.512(18) 2 ?
Hg2 S3 2.512(18) . ?
Hg2 S3 2.512(18) 3 ?
Hg2 S5 3.02(2) . ?
Hg2 Hg4 3.343(3) . ?
Hg2 Hg4 3.343(3) 2 ?
Hg2 Hg4 3.343(3) 3 ?
Hg2 Hg5 3.354(3) 2 ?
Hg2 Hg5 3.354(3) . ?
Hg3 Cu3 0.511(17) . ?
Hg3 Hg4 1.833(14) 11 ?
Hg3 Cu3 2.03(2) 11 ?
Hg3 S4 2.235(13) 11 ?
Hg3 S5 2.353(12) 10 ?
Hg3 Hg3 2.435(13) 11 ?
Hg3 Hg3 2.435(13) 12 ?
Hg3 S5 2.453(13) . ?
Hg3 Cu3 2.50(2) 12 ?
Hg3 Hg5 2.650(14) . ?
Hg3 S4 2.729(16) . ?
Hg3 Cu2 3.205(15) 12 ?
Hg4 Hg3 1.833(14) 12 ?
Hg4 S4 2.215(10) . ?
Hg4 Cu3 2.259(17) 12 ?
Hg4 S3A 2.32(2) 3 ?
Hg4 Cu2 2.838(5) 2 ?
Hg4 Cu3 3.224(17) . ?
Hg5 S4 2.284(9) . ?
Hg5 S3 2.36(2) 3 ?
Hg5 Cu3 2.371(17) . ?
Hg5 Cu2 2.919(5) . ?
Hg5 S2 2.983(8) . ?
Hg5 Hg3 3.275(13) 12 ?
Cu1 P1 2.231(9) . ?
Cu1 P2 2.248(10) . ?
Cu1 S2 2.460(8) . ?
Cu1 S1 2.514(9) 11 ?
Cu1 Cu2 2.541(5) . ?
Cu2 S4 2.240(10) 11 ?
Cu2 S2 2.323(8) . ?
Cu2 S1 2.334(8) 11 ?
Cu2 Hg4 2.838(5) 3 ?
Cu2 Hg1 3.144(4) 11 ?
Cu2 Hg3 3.205(15) 11 ?
Cu3 Hg3 2.03(2) 12 ?
Cu3 Cu3 2.147(16) 12 ?
Cu3 Cu3 2.147(16) 11 ?
Cu3 S5 2.167(17) . ?
Cu3 S5 2.188(17) 10 ?
Cu3 Hg4 2.259(17) 11 ?
Cu3 S4 2.441(19) . ?
Cu3 Hg3 2.50(2) 11 ?
Cu3 S4 2.694(18) 11 ?
Cu4 P4 2.28(2) . ?
Cu4 S3A 2.35(2) 2 ?
Cu4 S2 2.381(11) . ?
Cu4 S4 2.583(11) . ?
Cu5 P5 2.296(19) . ?
Cu5 S3 2.38(2) . ?
Cu5 S1 2.382(11) 12 ?
Cu5 S4 2.729(12) . ?
Cu5 Hg3 3.218(15) 12 ?
S1 Cu2 2.334(8) 12 ?
S1 Cu5 2.382(11) 11 ?
S1 Cu1 2.514(9) 12 ?
S3 Hg5 2.36(2) 2 ?
S3A Hg4 2.32(2) 2 ?
S3A Cu4 2.35(2) 3 ?
S4 Hg3 2.235(13) 12 ?
S4 Cu2 2.240(10) 12 ?
S4 Cu3 2.694(18) 12 ?
S5 S5 0.76(4) 10 ?
S5 Cu3 2.167(17) 2 ?
S5 Cu3 2.167(17) 3 ?
S5 Cu3 2.188(17) 12 ?
S5 Cu3 2.188(17) 10 ?
S5 Cu3 2.188(17) 11 ?
S5 Hg3 2.353(13) 12 ?
S5 Hg3 2.353(12) 10 ?
S5 Hg3 2.353(12) 11 ?
S5 Hg3 2.453(13) 2 ?
P1 C7 1.832(17) . ?
P1 C4 1.844(17) . ?
P1 C1 1.847(17) . ?
P2 C10 1.822(19) . ?
P2 C13A 1.826(18) . ?
P2 C16 1.828(19) . ?
P2 C10A 1.830(19) . ?
P2 C13 1.834(19) . ?
P4 C25 1.824(19) . ?
P4 C19 1.832(19) . ?
P4 C22 1.832(19) . ?
P5 C28 1.827(19) . ?
P5 C34 1.828(19) . ?
P5 C31 1.829(19) . ?
C1 C2 1.543(17) . ?
C2 C3 1.541(17) . ?
C4 C5 1.528(17) . ?
C5 C6 1.536(17) . ?
C7 C8 1.533(17) . ?
C8 C9 1.543(17) . ?
C10 C11 1.528(18) . ?
C10A C11 1.532(18) . ?
C11 C12A 1.533(18) . ?
C11 C12 1.537(18) . ?
C13 C14 1.529(18) . ?
C13A C14 1.527(18) . ?
C14 C15 1.529(18) . ?
C16 C17 1.526(18) . ?
C17 C18 1.526(18) . ?
C19 C20 1.529(19) . ?
C19 C21 1.85(13) . ?
C20 C21 1.534(19) . ?
C22 C23 1.531(18) . ?
C23 C24 1.531(18) . ?
C25 C26 1.530(18) . ?
C26 C27 1.532(18) . ?
C28 C29 1.531(18) . ?
C29 C30 1.532(18) . ?
C31 C32 1.531(19) . ?
C32 C33 1.534(19) . ?
C34 C35 1.534(19) . ?
C35 C36 1.534(19) . ?
